data_4063206
loop_
_publ_author_name
'Hari K. Gupta'
'Nicole Rampersad'
'Mark Stradiotto'
'Michael J. McGlinchey'

_publ_section_title
;
 Rhodium Acetylacetonate and Iron Tricarbonyl Complexes of Tetracyclone
 and 3-Ferrocenyl-2,4,5-triphenylcyclopentadienone: An X-ray
 Crystallographic and NMR Study
;
_journal_name_full Organometallics
_journal_page_first 184
_journal_page_last 191
_journal_paper_doi 10.1021/om990559b
_journal_volume 19
_journal_year 2000
_chemical_formula_sum 'C36 H28 Fe O5'
_chemical_formula_weight 596.43
_chemical_name_systematic
; 
 ? 
;
_space_group_IT_number 14
_symmetry_cell_setting monoclinic
_symmetry_space_group_name_Hall '-P 2ybc'
_symmetry_space_group_name_H-M 'P 1 21/c 1'
_atom_sites_solution_hydrogens geom
_atom_sites_solution_primary direct
_atom_sites_solution_secondary difmap
_audit_creation_method SHELXL
_cell_angle_alpha 90.00
_cell_angle_beta 102.28(2)
_cell_angle_gamma 90.00
_cell_formula_units_Z 4
_cell_length_a 10.623(9)
_cell_length_b 11.739(9)
_cell_length_c 24.887(21)
_cell_measurement_reflns_used 172
_cell_measurement_temperature 299(2)
_cell_measurement_theta_max 22.50
_cell_measurement_theta_min 1.67
_cell_volume 3032.4(43)
_computing_cell_refinement 'Bruker SMART'
_computing_data_collection 'Bruker SMART'
_computing_data_reduction 'Bruker SHELXTL'
_computing_molecular_graphics 'Bruker SHELXTL'
_computing_publication_material 'Bruker SHELXTL'
_computing_structure_refinement 'SHELXL-V.5.03 (Sheldrick, 1994)'
_computing_structure_solution 'SHELXTL-V.5.03 (Sheldrick, 1994)'
_diffrn_ambient_temperature 299(2)
_diffrn_measurement_device_type 'Siemems Smart CCD'
_diffrn_measurement_method '\w scans'
_diffrn_radiation_monochromator graphite
_diffrn_radiation_source 'rotating anode'
_diffrn_radiation_type MoK\a
_diffrn_radiation_wavelength 0.71073
_diffrn_reflns_av_R_equivalents 0.6925
_diffrn_reflns_av_sigmaI/netI 0.2585
_diffrn_reflns_limit_h_max 13
_diffrn_reflns_limit_h_min -12
_diffrn_reflns_limit_k_max 14
_diffrn_reflns_limit_k_min -14
_diffrn_reflns_limit_l_max 30
_diffrn_reflns_limit_l_min -29
_diffrn_reflns_number 18186
_diffrn_reflns_theta_max 22.50
_diffrn_reflns_theta_min 1.67
_exptl_absorpt_coefficient_mu 0.539
_exptl_absorpt_correction_T_max 0.5106
_exptl_absorpt_correction_T_min 0.9630
_exptl_absorpt_correction_type 'SADABS (Sheldrick, 1996)'
_exptl_crystal_colour red
_exptl_crystal_density_diffrn 1.306
_exptl_crystal_description prism
_exptl_crystal_F_000 1240
_exptl_crystal_size_max 0.30
_exptl_crystal_size_mid 0.21
_exptl_crystal_size_min 0.13
_refine_diff_density_max 0.565
_refine_diff_density_min -0.602
_refine_diff_density_rms 0.099
_refine_ls_extinction_coef 0.0008(9)
_refine_ls_extinction_expression Fc^*^=kFc[1+0.001xFc^2^\l^3^/sin(2\q)]^-1/4^
_refine_ls_extinction_method SHELXL
_refine_ls_goodness_of_fit_all 0.909
_refine_ls_goodness_of_fit_obs 1.187
_refine_ls_hydrogen_treatment noref
_refine_ls_matrix_type full
_refine_ls_number_parameters 356
_refine_ls_number_reflns 3955
_refine_ls_number_restraints 3
_refine_ls_restrained_S_all 0.919
_refine_ls_restrained_S_obs 1.190
_refine_ls_R_factor_all 0.2075
_refine_ls_R_factor_obs 0.0944
_refine_ls_shift/esd_max 0.701
_refine_ls_shift/esd_mean 0.043
_refine_ls_structure_factor_coef Fsqd
_refine_ls_weighting_details 'w=1/[\s^2^(Fo^2^)+(0.1044P)^2^+0.0000P] where P=(Fo^2^+2Fc^2^)/3'
_refine_ls_weighting_scheme calc
_refine_ls_wR_factor_all 0.2594
_refine_ls_wR_factor_obs 0.2008
_reflns_number_observed 1593
_reflns_number_total 3972
_reflns_observed_criterion >2sigma(I)
_cod_depositor_comments
;
The following automatic conversions were performed:

'_refine_ls_weighting_scheme' value 'calc
w=1/[\s^2^(Fo^2^)+(0.1044P)^2^+0.0000P] where P=(Fo^2^+2Fc^2^)/3' was
changed to 'calc'. New tag '_refine_ls_weighting_details' was
created. The value of the new tag was set to
'w=1/[\s^2^(Fo^2^)+(0.1044P)^2^+0.0000P] where P=(Fo^2^+2Fc^2^)/3'.

Automatic conversion script
Id: cif_fix_values 3143 2015-03-26 13:38:13Z robertas 
;
_cod_original_sg_symbol_H-M P2(1)/c
_cod_database_code 4063206

loop_
_symmetry_equiv_pos_as_xyz
'x, y, z'
'-x, y+1/2, -z+1/2'
'-x, -y, -z'
'x, -y-1/2, z-1/2'

loop_
_atom_site_aniso_label
_atom_site_aniso_U_11
_atom_site_aniso_U_22
_atom_site_aniso_U_33
_atom_site_aniso_U_23
_atom_site_aniso_U_13
_atom_site_aniso_U_12
Fe1 0.0520(9) 0.0764(14) 0.0533(10) 0.0054(9) 0.0099(6) 0.0061(9)
O1 0.064(4) 0.121(8) 0.061(5) -0.026(5) 0.014(4) -0.013(5)
O61 0.132(7) 0.207(14) 0.130(8) 0.068(8) 0.081(7) 0.093(8)
O62 0.187(9) 0.162(13) 0.097(7) -0.008(8) -0.015(7) 0.015(9)
O63 0.108(7) 0.106(9) 0.115(7) 0.037(7) 0.002(5) -0.029(6)
C1 0.054(6) 0.078(9) 0.037(6) -0.011(6) -0.004(5) 0.013(6)
C2 0.062(6) 0.037(7) 0.048(6) 0.000(5) 0.011(5) -0.002(5)
C3 0.039(5) 0.082(9) 0.041(6) 0.004(6) 0.008(4) 0.005(5)
C4 0.034(5) 0.049(7) 0.049(6) -0.007(5) 0.009(4) -0.002(5)
C5 0.050(5) 0.058(7) 0.048(6) -0.006(5) 0.014(5) 0.005(5)
C21 0.042(5) 0.061(8) 0.053(6) -0.016(6) 0.016(5) -0.014(5)
C22 0.058(7) 0.093(11) 0.076(8) 0.018(7) 0.011(6) -0.021(7)
C23 0.088(8) 0.107(12) 0.075(8) 0.024(8) 0.011(7) -0.025(9)
C24 0.069(7) 0.094(11) 0.090(9) -0.013(9) 0.034(7) -0.024(7)
C25 0.056(7) 0.107(12) 0.067(8) -0.013(8) -0.001(6) -0.030(7)
C26 0.050(6) 0.084(10) 0.062(7) -0.007(7) 0.008(5) -0.018(6)
C31 0.048(5) 0.057(8) 0.041(6) -0.001(5) 0.013(5) -0.015(5)
C32 0.057(6) 0.061(8) 0.058(7) 0.003(6) 0.015(6) -0.007(6)
C33 0.084(8) 0.108(12) 0.045(7) 0.013(7) 0.005(6) -0.023(8)
C34 0.105(9) 0.076(10) 0.047(7) -0.006(6) 0.027(7) -0.018(8)
C35 0.082(8) 0.095(11) 0.077(8) -0.041(8) 0.039(7) -0.002(8)
C36 0.065(6) 0.075(9) 0.048(6) 0.008(6) 0.011(5) 0.011(6)
C41 0.058(6) 0.074(9) 0.028(5) 0.003(6) 0.016(4) -0.014(6)
C42 0.054(6) 0.064(8) 0.062(6) -0.013(6) 0.016(5) 0.005(6)
C43 0.053(7) 0.092(12) 0.066(7) -0.022(7) 0.010(5) -0.010(7)
C44 0.051(7) 0.111(13) 0.065(8) 0.001(8) 0.002(6) -0.014(8)
C45 0.096(8) 0.076(10) 0.039(6) 0.000(6) 0.011(6) -0.030(8)
C46 0.056(7) 0.089(10) 0.041(6) -0.017(7) 0.009(5) 0.000(7)
C51 0.044(5) 0.080(9) 0.045(6) -0.009(6) 0.013(5) 0.001(6)
C52 0.053(6) 0.096(11) 0.063(7) -0.016(7) 0.024(6) 0.003(6)
C53 0.073(7) 0.122(14) 0.074(8) -0.033(8) 0.025(7) -0.014(8)
C54 0.076(8) 0.123(14) 0.057(7) -0.007(9) 0.030(6) 0.014(9)
C55 0.081(8) 0.137(16) 0.077(8) 0.019(9) 0.041(7) 0.009(9)
C56 0.087(7) 0.106(12) 0.069(7) 0.009(8) 0.037(6) 0.017(8)
C61 0.082(8) 0.123(13) 0.076(8) 0.043(8) 0.031(7) 0.027(8)
C62 0.119(9) 0.094(12) 0.038(6) 0.000(7) -0.015(6) 0.017(8)
C63 0.055(6) 0.072(10) 0.052(6) 0.011(7) 0.007(5) -0.002(7)

loop_
_atom_site_label
_atom_site_type_symbol
_atom_site_fract_x
_atom_site_fract_y
_atom_site_fract_z
_atom_site_U_iso_or_equiv
_atom_site_thermal_displace_type
_atom_site_occupancy
_atom_site_calc_flag
_atom_site_refinement_flags
Fe1 Fe 0.40157(12) 0.1587(2) 1.18415(5) 0.0608(7) Uani 1 d .
O1 O 0.4199(6) 0.4315(8) 1.2259(3) 0.082(3) Uani 1 d .
O61 O 0.6237(9) 0.0455(11) 1.1543(4) 0.148(5) Uani 1 d .
O62 O 0.5090(11) 0.1954(11) 1.3017(4) 0.156(4) Uani 1 d .
O63 O 0.2764(8) -0.0611(10) 1.1949(4) 0.113(3) Uani 1 d .
C1 C 0.3762(9) 0.3610(11) 1.1914(4) 0.058(3) Uani 1 d .
C2 C 0.4331(8) 0.3178(8) 1.1465(4) 0.049(3) Uani 1 d .
C3 C 0.3376(7) 0.2478(10) 1.1092(3) 0.054(3) Uani 1 d .
C4 C 0.2304(7) 0.2321(9) 1.1369(3) 0.044(2) Uani 1 d .
C5 C 0.2578(8) 0.2876(9) 1.1889(4) 0.052(3) Uani 1 d .
C21 C 0.5524(8) 0.3689(9) 1.1347(4) 0.051(3) Uani 1 d .
C22 C 0.5517(9) 0.4286(11) 1.0874(4) 0.076(4) Uani 1 d .
H22A H 0.4779(9) 0.4282(11) 1.0595(4) 0.091 Uiso 1 calc R
C23 C 0.6580(11) 0.4893(13) 1.0801(5) 0.091(4) Uani 1 d .
H23A H 0.6538(11) 0.5313(13) 1.0480(5) 0.109 Uiso 1 calc R
C24 C 0.7701(10) 0.4882(12) 1.1196(5) 0.082(4) Uani 1 d .
H24A H 0.8417(10) 0.5289(12) 1.1145(5) 0.098 Uiso 1 calc R
C25 C 0.7747(9) 0.4264(12) 1.1666(5) 0.078(4) Uani 1 d .
H25A H 0.8505(9) 0.4236(12) 1.1934(5) 0.094 Uiso 1 calc R
C26 C 0.6661(9) 0.3675(10) 1.1745(4) 0.066(3) Uani 1 d .
H26A H 0.6697(9) 0.3268(10) 1.2069(4) 0.079 Uiso 1 calc R
C31 C 0.3392(8) 0.2195(9) 1.0518(4) 0.048(3) Uani 1 d .
C32 C 0.2360(9) 0.2486(9) 1.0106(4) 0.058(3) Uani 1 d .
H32A H 0.1637(9) 0.2807(9) 1.0201(4) 0.070 Uiso 1 calc R
C33 C 0.2358(11) 0.2318(12) 0.9549(4) 0.080(4) Uani 1 d .
H33A H 0.1641(11) 0.2519(12) 0.9281(4) 0.096 Uiso 1 calc R
C34 C 0.3412(13) 0.1859(11) 0.9403(4) 0.075(4) Uani 1 d .
H34A H 0.3426(13) 0.1755(11) 0.9034(4) 0.089 Uiso 1 calc R
C35 C 0.4432(11) 0.1556(11) 0.9795(5) 0.082(4) Uani 1 d .
H35A H 0.5149(11) 0.1243(11) 0.9691(5) 0.098 Uiso 1 calc R
C36 C 0.4450(9) 0.1696(10) 1.0356(4) 0.063(3) Uani 1 d .
H36A H 0.5160(9) 0.1459(10) 1.0618(4) 0.075 Uiso 1 calc R
C41 C 0.1074(8) 0.1736(10) 1.1124(3) 0.052(3) Uani 1 d .
C42 C -0.0080(9) 0.2327(10) 1.1130(4) 0.059(3) Uani 1 d .
H42A H -0.0048(9) 0.3053(10) 1.1283(4) 0.071 Uiso 1 calc R
C43 C -0.1275(10) 0.1824(12) 1.0907(4) 0.071(4) Uani 1 d .
H43A H -0.2032(10) 0.2206(12) 1.0926(4) 0.085 Uiso 1 calc R
C44 C -0.1333(10) 0.0806(14) 1.0670(4) 0.077(4) Uani 1 d .
H44A H -0.2132(10) 0.0495(14) 1.0513(4) 0.093 Uiso 1 calc R
C45 C -0.0229(11) 0.0201(11) 1.0653(3) 0.071(3) Uani 1 d .
H45A H -0.0278(11) -0.0524(11) 1.0500(3) 0.085 Uiso 1 calc R
C46 C 0.0969(9) 0.0704(11) 1.0871(4) 0.062(3) Uani 1 d .
H46A H 0.1716(9) 0.0317(11) 1.0842(4) 0.075 Uiso 1 calc R
C51 C 0.1762(8) 0.2981(11) 1.2307(4) 0.056(3) Uani 1 d .
C52 C 0.1599(8) 0.3987(12) 1.2548(4) 0.069(3) Uani 1 d .
H52A H 0.2020(8) 0.4624(12) 1.2450(4) 0.083 Uiso 1 calc R
C53 C 0.0833(10) 0.4120(14) 1.2936(5) 0.088(4) Uani 1 d .
H53A H 0.0760(10) 0.4822(14) 1.3100(5) 0.106 Uiso 1 calc R
C54 C 0.0196(11) 0.3185(15) 1.3066(4) 0.083(4) Uani 1 d .
H54A H -0.0331(11) 0.3262(15) 1.3318(4) 0.100 Uiso 1 calc R
C55 C 0.0307(10) 0.2127(15) 1.2836(5) 0.095(5) Uani 1 d .
H55A H -0.0138(10) 0.1506(15) 1.2936(5) 0.114 Uiso 1 calc R
C56 C 0.1113(10) 0.1990(13) 1.2443(4) 0.084(4) Uani 1 d .
H56A H 0.1208(10) 0.1286(13) 1.2284(4) 0.101 Uiso 1 calc R
C61 C 0.5369(11) 0.0871(13) 1.1669(5) 0.091(4) Uani 1 d .
C62 C 0.4737(11) 0.1739(12) 1.2559(5) 0.089(4) Uani 1 d .
C63 C 0.3254(9) 0.0227(12) 1.1920(4) 0.060(3) Uani 1 d .
C96 C 0.1656(27) 0.5707(34) 1.1118(13) 0.342(18) Uiso 1 d D
H96A H 0.1326(27) 0.5081(34) 1.1302(13) 0.410 Uiso 1 calc R
H96B H 0.2313(27) 0.6147(34) 1.1361(13) 0.410 Uiso 1 calc R
C97 C 0.0744(22) 0.6330(26) 1.0747(10) 0.228(10) Uiso 1 d D
H97A H 0.0018(22) 0.6558(26) 1.0902(10) 0.273 Uiso 1 calc R
H97B H 0.0440(22) 0.5925(26) 1.0404(10) 0.273 Uiso 1 calc R
C98 C 0.1592(35) 0.7309(33) 1.0683(19) 0.470(31) Uiso 1 d D
H98A H 0.1269(35) 0.7728(33) 1.0346(19) 0.564 Uiso 1 calc R
H98B H 0.1708(35) 0.7825(33) 1.0994(19) 0.564 Uiso 1 calc R
O99 O 0.1907(34) 0.5448(47) 1.0541(16) 0.516(20) Uiso 1 d .
C99 C 0.2697(24) 0.6729(27) 1.0665(11) 0.242(11) Uiso 1 d D
H99A H 0.3322(24) 0.6745(27) 1.1011(11) 0.290 Uiso 1 calc R
H99B H 0.3091(24) 0.6971(27) 1.0366(11) 0.290 Uiso 1 calc R

loop_
_atom_type_symbol
_atom_type_description
_atom_type_scat_dispersion_real
_atom_type_scat_dispersion_imag
_atom_type_scat_source
C C 0.0033 0.0016 'International Tables Vol C Tables 4.2.6.8 and 6.1.1.4'
H H 0.0000 0.0000 'International Tables Vol C Tables 4.2.6.8 and 6.1.1.4'
O O 0.0106 0.0060 'International Tables Vol C Tables 4.2.6.8 and 6.1.1.4'
Fe Fe 0.3463 0.8444 'International Tables Vol C Tables 4.2.6.8 and 6.1.1.4'

loop_
_geom_angle_atom_site_label_1
_geom_angle_atom_site_label_2
_geom_angle_atom_site_label_3
_geom_angle
C61 Fe1 C62 95.2(6)
C61 Fe1 C63 90.7(6)
C62 Fe1 C63 94.9(5)
C61 Fe1 C3 98.3(4)
C62 Fe1 C3 144.6(6)
C63 Fe1 C3 117.4(4)
C61 Fe1 C4 133.8(4)
C62 Fe1 C4 130.0(5)
C63 Fe1 C4 93.9(4)
C3 Fe1 C4 40.3(3)
C61 Fe1 C2 95.5(5)
C62 Fe1 C2 105.9(5)
C63 Fe1 C2 157.6(4)
C3 Fe1 C2 40.4(3)
C4 Fe1 C2 66.5(3)
C61 Fe1 C5 161.5(5)
C62 Fe1 C5 91.9(5)
C63 Fe1 C5 105.8(4)
C3 Fe1 C5 66.9(3)
C4 Fe1 C5 38.6(3)
C2 Fe1 C5 66.1(3)
C61 Fe1 C1 126.1(5)
C62 Fe1 C1 81.9(5)
C63 Fe1 C1 143.2(4)
C3 Fe1 C1 63.8(4)
C4 Fe1 C1 62.9(4)
C2 Fe1 C1 37.1(3)
C5 Fe1 C1 38.3(3)
O1 C1 C2 128.1(9)
O1 C1 C5 127.3(8)
C2 C1 C5 104.2(9)
O1 C1 Fe1 134.1(8)
C2 C1 Fe1 62.0(6)
C5 C1 Fe1 62.6(6)
C1 C2 C3 109.4(8)
C1 C2 C21 121.1(9)
C3 C2 C21 127.0(7)
C1 C2 Fe1 80.9(6)
C3 C2 Fe1 68.9(5)
C21 C2 Fe1 131.0(7)
C4 C3 C31 126.9(8)
C4 C3 C2 105.8(7)
C31 C3 C2 126.2(7)
C4 C3 Fe1 70.1(5)
C31 C3 Fe1 132.5(8)
C2 C3 Fe1 70.8(5)
C5 C4 C3 110.0(7)
C5 C4 C41 125.3(7)
C3 C4 C41 124.6(8)
C5 C4 Fe1 72.4(5)
C3 C4 Fe1 69.6(5)
C41 C4 Fe1 127.8(7)
C4 C5 C51 129.3(8)
C4 C5 C1 107.8(7)
C51 C5 C1 121.7(9)
C4 C5 Fe1 69.0(5)
C51 C5 Fe1 127.9(7)
C1 C5 Fe1 79.1(5)
C22 C21 C26 117.7(9)
C22 C21 C2 121.8(9)
C26 C21 C2 120.1(9)
C21 C22 C23 121.6(10)
C24 C23 C22 120.6(11)
C23 C24 C25 119.1(10)
C24 C25 C26 120.2(10)
C21 C26 C25 120.9(10)
C32 C31 C36 116.6(8)
C32 C31 C3 119.8(8)
C36 C31 C3 123.4(8)
C31 C32 C33 122.5(9)
C34 C33 C32 119.5(10)
C35 C34 C33 119.6(10)
C34 C35 C36 122.0(9)
C31 C36 C35 119.7(9)
C46 C41 C42 117.2(9)
C46 C41 C4 125.5(9)
C42 C41 C4 117.2(10)
C43 C42 C41 120.2(10)
C44 C43 C42 120.5(11)
C43 C44 C45 121.1(11)
C44 C45 C46 118.6(12)
C41 C46 C45 122.2(10)
C52 C51 C56 119.5(9)
C52 C51 C5 121.9(11)
C56 C51 C5 118.6(11)
C51 C52 C53 123.5(12)
C54 C53 C52 117.7(13)
C53 C54 C55 122.3(11)
C54 C55 C56 119.8(13)
C51 C56 C55 117.1(13)
O61 C61 Fe1 176.9(11)
O62 C62 Fe1 171.0(12)
O63 C63 Fe1 177.4(10)
C97 C96 O99 73.8(22)
C96 C97 C98 97.2(27)
C99 C98 C97 99.4(30)
C96 O99 C99 80.5(28)
C98 C99 O99 93.0(28)

loop_
_geom_bond_atom_site_label_1
_geom_bond_atom_site_label_2
_geom_bond_distance
Fe1 C61 1.794(13)
Fe1 C62 1.796(12)
Fe1 C63 1.819(14)
Fe1 C3 2.121(9)
Fe1 C4 2.127(9)
Fe1 C2 2.147(10)
Fe1 C5 2.171(9)
Fe1 C1 2.401(13)
O1 C1 1.213(12)
O61 C61 1.144(12)
O62 C62 1.150(12)
O63 C63 1.123(13)
C1 C2 1.468(12)
C1 C5 1.515(14)
C2 C3 1.473(12)
C2 C21 1.487(12)
C3 C4 1.464(10)
C3 C31 1.468(11)
C4 C5 1.423(12)
C4 C41 1.487(12)
C5 C51 1.493(12)
C21 C22 1.369(13)
C21 C26 1.390(12)
C22 C23 1.380(14)
C23 C24 1.374(14)
C24 C25 1.368(15)
C25 C26 1.394(13)
C31 C32 1.375(12)
C31 C36 1.402(12)
C32 C33 1.399(13)
C33 C34 1.361(14)
C34 C35 1.343(14)
C35 C36 1.402(13)
C41 C46 1.359(14)
C41 C42 1.411(12)
C42 C43 1.403(13)
C43 C44 1.33(2)
C44 C45 1.379(14)
C45 C46 1.403(13)
C51 C52 1.35(2)
C51 C56 1.43(2)
C52 C53 1.398(13)
C53 C54 1.36(2)
C54 C55 1.38(2)
C55 C56 1.441(14)
C96 C97 1.39(2)
C96 O99 1.55(4)
C97 C98 1.49(3)
C98 C99 1.37(3)
O99 C99 1.72(5)
